data_7250917
loop_
_publ_author_name
'Soejima, Keita'
'Sekine, Yoshihiro'
'Miyake, Kanta'
'Kiba, Kota'
'Yamaguchi, Yuito'
'Zenno, Hikaru'
'Hayami, Shinya'

_publ_section_title
;
 Observation of spin-crossover behaviour in Co(ii)-terpyridine complexes
 possessing \p-conjugated substations
;
_journal_issue 43
_journal_name_full 'RSC Advances'
_journal_page_first 35892
_journal_page_last 35898
_journal_paper_doi 10.1039/D4RA08657K
_journal_volume 15
_journal_year 2025
_chemical_formula_moiety '2(C62 H38 Co N6), 4(B F4), 6(C2 H3 N), C3 H3 N'
_chemical_formula_sum 'C139 H97 B4 Co2 F16 N19'
_chemical_formula_weight 2498.45
_space_group_crystal_system monoclinic
_space_group_IT_number 14
_space_group_name_Hall '-P 2ybc'
_space_group_name_H-M_alt 'P 1 21/c 1'
_atom_sites_solution_hydrogens geom
_atom_sites_solution_primary iterative
_audit_creation_date 2024-12-04
_audit_creation_method
;
Olex2 1.3
(compiled 2020.11.12 svn.r5f609507 for OlexSys, GUI svn.r6408)
;
_audit_update_record
;
2024-12-05 deposited with the CCDC.	2025-09-15 downloaded from the CCDC.
;
_cell_angle_alpha 90
_cell_angle_beta 107.921(3)
_cell_angle_gamma 90
_cell_formula_units_Z 2
_cell_length_a 20.3553(6)
_cell_length_b 14.0557(4)
_cell_length_c 22.6261(6)
_cell_measurement_reflns_used 20781
_cell_measurement_temperature 100.01(10)
_cell_measurement_theta_max 29.8700
_cell_measurement_theta_min 2.1950
_cell_volume 6159.4(3)
_computing_cell_refinement 'CrysAlisPro 1.171.42.72a (Rigaku OD, 2022)'
_computing_data_collection 'CrysAlisPro 1.171.42.72a (Rigaku OD, 2022)'
_computing_data_reduction 'CrysAlisPro 1.171.42.72a (Rigaku OD, 2022)'
_computing_molecular_graphics 'Olex2 1.3 (Dolomanov et al., 2009)'
_computing_publication_material 'Olex2 1.3 (Dolomanov et al., 2009)'
_computing_structure_refinement 'SHELXL 2014/7 (Sheldrick, 2015)'
_computing_structure_solution 'olex2.solve 1.3 (Bourhis et al., 2015)'
_diffrn_ambient_environment N~2~
_diffrn_ambient_temperature 100.01(10)
_diffrn_detector 'Hybrid Pixel Array Detector'
_diffrn_detector_area_resol_mean 10.0000
_diffrn_detector_type HyPix
_diffrn_measured_fraction_theta_full 0.998
_diffrn_measured_fraction_theta_max 0.786
_diffrn_measurement_details
;
List of Runs (angles in degrees, time in seconds):

  # Type    Start    End  Width  t~exp~   \w     \q     \k     \f   Frames
#--------------------------------------------------------------------------
  1  \w     30.00  75.00   0.50   23.86    --    5.39  70.00  43.00   90
  2  \w    -12.00  14.00   0.50   23.86    --    5.39  70.00  43.00   52
  3  \w    -18.00  29.00   0.50   23.86    --   -1.48 -99.00-120.00   94
  4  \w     -2.00  34.00   0.50   23.86    --    5.39 -99.00 150.00   72
  5  \w     -3.00  23.00   0.50   23.86    --    5.39 -99.00 -60.00   52
  6  \w    -17.00  35.00   0.50   23.86    --    5.39 -99.00  60.00  104
  7  \w    -42.00  17.00   0.50   23.86    --    5.39 -70.00 -87.00  118
;
_diffrn_measurement_device 'four-circle diffractometer'
_diffrn_measurement_device_type 'XtaLAB Synergy R, DW system, HyPix'
_diffrn_measurement_method '\w scans'
_diffrn_orient_matrix_type 'CrysAlisPro convention (1999,Acta A55,543-557)'
_diffrn_orient_matrix_UB_11 -0.0103589000
_diffrn_orient_matrix_UB_12 0.0369524000
_diffrn_orient_matrix_UB_13 0.0166021000
_diffrn_orient_matrix_UB_21 -0.0348581000
_diffrn_orient_matrix_UB_22 -0.0149009000
_diffrn_orient_matrix_UB_23 -0.0123258000
_diffrn_orient_matrix_UB_31 0.0043804000
_diffrn_orient_matrix_UB_32 -0.0309927000
_diffrn_orient_matrix_UB_33 0.0256420000
_diffrn_radiation_monochromator mirror
_diffrn_radiation_probe x-ray
_diffrn_radiation_type 'Mo K\a'
_diffrn_radiation_wavelength 0.71073
_diffrn_reflns_av_R_equivalents 0.0418
_diffrn_reflns_av_unetI/netI 0.0417
_diffrn_reflns_Laue_measured_fraction_full 0.998
_diffrn_reflns_Laue_measured_fraction_max 0.786
_diffrn_reflns_limit_h_max 26
_diffrn_reflns_limit_h_min -28
_diffrn_reflns_limit_k_max 17
_diffrn_reflns_limit_k_min -19
_diffrn_reflns_limit_l_max 32
_diffrn_reflns_limit_l_min -28
_diffrn_reflns_number 61255
_diffrn_reflns_point_group_measured_fraction_full 0.998
_diffrn_reflns_point_group_measured_fraction_max 0.786
_diffrn_reflns_theta_full 25.242
_diffrn_reflns_theta_max 31.303
_diffrn_reflns_theta_min 2.171
_diffrn_source 'Rotating-anode X-ray tube'
_diffrn_source_type 'Rigaku (Mo) X-ray Source'
_exptl_absorpt_coefficient_mu 0.354
_exptl_absorpt_correction_T_max 1.00000
_exptl_absorpt_correction_T_min 0.27932
_exptl_absorpt_correction_type multi-scan
_exptl_absorpt_process_details
;
CrysAlisPro 1.171.42.72a (Rigaku Oxford Diffraction, 2022)
Empirical absorption correction using spherical harmonics,
implemented in SCALE3 ABSPACK scaling algorithm.
;
_exptl_crystal_colour 'metallic dark red'
_exptl_crystal_colour_lustre metallic
_exptl_crystal_colour_modifier dark
_exptl_crystal_colour_primary red
_exptl_crystal_density_diffrn 1.347
_exptl_crystal_description plate
_exptl_crystal_F_000 2564
_refine_diff_density_max 1.357
_refine_diff_density_min -0.761
_refine_diff_density_rms 0.106
_refine_ls_extinction_method none
_refine_ls_goodness_of_fit_ref 1.033
_refine_ls_hydrogen_treatment constr
_refine_ls_matrix_type full
_refine_ls_number_parameters 820
_refine_ls_number_reflns 15849
_refine_ls_number_restraints 21
_refine_ls_restrained_S_all 1.034
_refine_ls_R_factor_all 0.1142
_refine_ls_R_factor_gt 0.0804
_refine_ls_shift/su_max 0.001
_refine_ls_shift/su_mean 0.000
_refine_ls_structure_factor_coef Fsqd
_refine_ls_weighting_details 'w=1/[\s^2^(Fo^2^)+(0.1598P)^2^+6.8351P] where P=(Fo^2^+2Fc^2^)/3'
_refine_ls_weighting_scheme calc
_refine_ls_wR_factor_gt 0.2330
_refine_ls_wR_factor_ref 0.2624
_reflns_Friedel_coverage 0.000
_reflns_number_gt 10956
_reflns_number_total 15849
_reflns_threshold_expression 'I > 2\s(I)'
_cod_data_source_file d4ra08657k2.cif
_cod_data_source_block 241128_co(anttpy)(bf4)_auto
_cod_database_code 7250917
_shelx_shelxl_version_number 2014/7
_chemical_oxdiff_formula 'Co C H N F B'
_shelx_space_group_comment
;
The symmetry employed for this shelxl refinement is uniquely defined
by the following loop, which should always be used as a source of
symmetry information in preference to the above space-group names.
They are only intended as comments.
;
_reflns_odcompleteness_completeness 99.79
_reflns_odcompleteness_iscentric 1
_reflns_odcompleteness_theta 26.32
_olex2_refinement_description
;
1. Fixed Uiso
 At 1.2 times of:
  All C(H) groups
 At 1.5 times of:
  All C(H,H,H) groups
2. Restrained distances
 H63B-H16
 2 with sigma of 0.02
 H65C_$1-H18_$2
 2.2 with sigma of 0.02
 H63B_$3-H16_$3
 2.2 with sigma of 0.02
3. Rigid bond restraints
 C71
 with sigma for 1-2 distances of 0.01 and sigma for 1-3 distances of 0.01
4. Uiso/Uaniso restraints and constraints
C71: within 1.7A with sigma of 0.04 and sigma for terminal atoms of 0.08 within
1.7A
Uanis(C71) \\sim Ueq: with sigma of 0.1 and sigma for terminal atoms of 0.2
Uanis(C71) \\sim Ueq, Uanis(C72) \\sim Ueq: with sigma of 0.1 and sigma for
terminal atoms of 0.2
Uanis(N9) \\sim Ueq: with sigma of 0.1 and sigma for terminal atoms of 0.2
5. Rigid body (RIGU) restrains
 C71
 with sigma for 1-2 distances of 0.004 and sigma for 1-3 distances of 0.004
6. Others
 Fixed Sof: F1(0.5) C72(0.5) H72A(0.5) H72B(0.5) H72C(0.5) F4(0.5)
7.a Aromatic/amide H refined with riding coordinates:
 C29(H29), C24(H24), C7(H7), C27(H27), C54(H54), C61(H61), C56(H56), C51(H51),
 C12(H12), C30(H30), C9(H9), C4(H4), C1(H1), C22(H22), C52(H52), C28(H28),
 C3(H3), C2(H2), C53(H53), C60(H60), C15(H15), C13(H13), C14(H14), C58(H58),
 C16(H16), C59(H59), C45(H45), C19(H19), C35(H35), C17(H17), C40(H40), C44(H44),
  C43(H43), C38(H38), C18(H18), C36(H36), C42(H42), C37(H37)
7.b Idealised Me refined as rotating group:
 C72(H72A,H72B,H72C), C65(H65A,H65B,H65C), C67(H67A,H67B,H67C), C63(H63A,H63B,
 H63C)
;
_olex2_submission_special_instructions 'No special instructions were received'
_oxdiff_exptl_absorpt_empirical_details
;
Empirical correction (ABSPACK) includes:
- Absorption correction using spherical harmonics
- Frame scaling
;
_oxdiff_exptl_absorpt_empirical_full_max 1.780
_oxdiff_exptl_absorpt_empirical_full_min 0.448

loop_
_space_group_symop_operation_xyz
'x, y, z'
'-x, y+1/2, -z+1/2'
'-x, -y, -z'
'x, -y-1/2, z-1/2'

loop_
_atom_site_label
_atom_site_type_symbol
_atom_site_fract_x
_atom_site_fract_y
_atom_site_fract_z
_atom_site_U_iso_or_equiv
_atom_site_adp_type
_atom_site_occupancy
_atom_site_site_symmetry_order
_atom_site_calc_flag
_atom_site_refinement_flags_posn
_atom_site_refinement_flags_adp
_atom_site_refinement_flags_occupancy
_atom_site_disorder_assembly
_atom_site_disorder_group
Co1 Co 0.71316(2) 0.48160(3) 0.31678(2) 0.02711(14) Uani 1 1 d . . . . .
F7 F 0.70179(14) 0.8630(2) 0.16989(13) 0.0642(7) Uani 1 1 d . . . . .
F9 F 0.58978(13) 0.8515(2) 0.16503(16) 0.0744(9) Uani 1 1 d . . . . .
F8 F 0.65043(14) 0.9792(2) 0.20885(17) 0.0776(9) Uani 1 1 d . . . . .
N3 N 0.69628(14) 0.3954(2) 0.23657(12) 0.0324(6) Uani 1 1 d . . . . .
N4 N 0.79718(14) 0.4017(2) 0.35702(13) 0.0350(6) Uani 1 1 d . . . . .
N5 N 0.67574(13) 0.40252(19) 0.36426(11) 0.0275(5) Uani 1 1 d . . . . .
N1 N 0.74545(14) 0.5980(2) 0.37720(12) 0.0315(6) Uani 1 1 d . . . . .
N2 N 0.75262(13) 0.55950(19) 0.26827(11) 0.0282(5) Uani 1 1 d . . . . .
F2 F 0.80174(19) 0.3700(2) 0.03071(16) 0.0808(10) Uani 1 1 d . . . . .
N6 N 0.61762(13) 0.53777(19) 0.29456(11) 0.0287(5) Uani 1 1 d . . . . .
F6 F 0.67350(18) 0.8342(3) 0.25628(15) 0.0894(11) Uani 1 1 d . . . . .
C25 C 0.60963(15) 0.4135(2) 0.36289(13) 0.0274(6) Uani 1 1 d . . . . .
C6 C 0.77594(16) 0.6469(2) 0.28883(15) 0.0311(6) Uani 1 1 d . . . . .
F3 F 0.8889(2) 0.4313(3) 0.0013(2) 0.1092(15) Uani 1 1 d . . . . .
C49 C 0.55710(17) 0.1068(2) 0.54609(13) 0.0295(6) Uani 1 1 d . . . . .
C5 C 0.76816(16) 0.6715(2) 0.35007(15) 0.0323(6) Uani 1 1 d . . . . .
C26 C 0.57520(16) 0.4923(2) 0.32237(14) 0.0277(6) Uani 1 1 d . . . . .
C11 C 0.72967(15) 0.4306(2) 0.19796(14) 0.0292(6) Uani 1 1 d . . . . .
C29 C 0.52769(19) 0.6503(3) 0.25253(15) 0.0385(7) Uani 1 1 d . . . . .
H29 H 0.5126 0.7068 0.2293 0.046 Uiso 1 1 calc R U . . .
C50 C 0.58619(17) 0.0152(2) 0.55406(14) 0.0313(6) Uani 1 1 d . . . . .
C62 C 0.50703(16) 0.1337(2) 0.57482(13) 0.0305(6) Uani 1 1 d . . . . .
C8 C 0.81044(16) 0.6727(2) 0.19795(15) 0.0340(7) Uani 1 1 d . . . . .
C24 C 0.58046(16) 0.3562(2) 0.39821(14) 0.0306(6) Uani 1 1 d . . . . .
H24 H 0.5334 0.3631 0.3961 0.037 Uiso 1 1 calc R U . . .
C57 C 0.48440(17) 0.0642(2) 0.61076(14) 0.0334(7) Uani 1 1 d . . . . .
C21 C 0.71592(17) 0.3349(2) 0.40013(15) 0.0330(7) Uani 1 1 d . . . . .
C7 C 0.80443(17) 0.7062(2) 0.25383(16) 0.0345(7) Uani 1 1 d . . . . .
H7 H 0.8195 0.7685 0.2679 0.041 Uiso 1 1 calc R U . . .
C27 C 0.50856(17) 0.5217(2) 0.31446(16) 0.0342(7) Uani 1 1 d . . . . .
H27 H 0.4799 0.4877 0.3332 0.041 Uiso 1 1 calc R U . . .
C48 C 0.57812(17) 0.1737(2) 0.50824(14) 0.0326(7) Uani 1 1 d . . . . .
C55 C 0.56197(18) -0.0536(2) 0.58934(14) 0.0343(7) Uani 1 1 d . . . . .
C54 C 0.5913(2) -0.1466(3) 0.59713(15) 0.0419(8) Uani 1 1 d . . . . .
H54 H 0.5750 -0.1929 0.6198 0.050 Uiso 1 1 calc R U . . .
C23 C 0.62238(17) 0.2881(2) 0.43684(15) 0.0325(6) Uani 1 1 d . . . . .
C61 C 0.47910(17) 0.2266(2) 0.57004(15) 0.0340(7) Uani 1 1 d . . . . .
H61 H 0.4934 0.2734 0.5463 0.041 Uiso 1 1 calc R U . . .
C56 C 0.51079(19) -0.0269(3) 0.61556(14) 0.0372(8) Uani 1 1 d . . . . .
H56 H 0.4936 -0.0734 0.6375 0.045 Uiso 1 1 calc R U . . .
C51 C 0.63874(18) -0.0131(2) 0.52832(15) 0.0344(7) Uani 1 1 d . . . . .
H51 H 0.6550 0.0309 0.5041 0.041 Uiso 1 1 calc R U . . .
C10 C 0.75813(16) 0.5257(2) 0.21402(14) 0.0287(6) Uani 1 1 d . . . . .
C20 C 0.78494(18) 0.3314(3) 0.39320(15) 0.0369(7) Uani 1 1 d . . . . .
C12 C 0.73617(18) 0.3776(3) 0.14805(15) 0.0359(7) Uani 1 1 d . . . . .
H12 H 0.7598 0.4030 0.1214 0.043 Uiso 1 1 calc R U . . .
C30 C 0.59315(18) 0.6157(2) 0.26068(14) 0.0339(7) Uani 1 1 d . . . . .
H30 H 0.6221 0.6482 0.2415 0.041 Uiso 1 1 calc R U . . .
C9 C 0.78820(16) 0.5804(2) 0.17820(14) 0.0325(7) Uani 1 1 d . . . . .
H9 H 0.7936 0.5557 0.1409 0.039 Uiso 1 1 calc R U . . .
C4 C 0.78203(18) 0.7598(3) 0.37771(17) 0.0392(7) Uani 1 1 d . . . . .
H4 H 0.7992 0.8097 0.3583 0.047 Uiso 1 1 calc R U . . .
C47 C 0.59623(18) 0.2276(2) 0.47517(15) 0.0345(7) Uani 1 1 d . . . . .
C1 C 0.73563(17) 0.6130(3) 0.43239(15) 0.0375(7) Uani 1 1 d . . . . .
H1 H 0.7203 0.5616 0.4520 0.045 Uiso 1 1 calc R U . . .
C22 C 0.69111(18) 0.2779(3) 0.43817(16) 0.0362(7) Uani 1 1 d . . . . .
H22 H 0.7203 0.2325 0.4648 0.043 Uiso 1 1 calc R U . . .
C33 C 0.87942(17) 0.8456(3) 0.08698(17) 0.0407(8) Uani 1 1 d . . . . .
C52 C 0.6660(2) -0.1020(3) 0.53788(16) 0.0416(8) Uani 1 1 d . . . . .
H52 H 0.7018 -0.1189 0.5210 0.050 Uiso 1 1 calc R U . . .
C28 C 0.48398(18) 0.6018(3) 0.27864(16) 0.0386(7) Uani 1 1 d . . . . .
H28 H 0.4380 0.6231 0.2721 0.046 Uiso 1 1 calc R U . . .
C3 C 0.77052(19) 0.7746(3) 0.43407(18) 0.0442(8) Uani 1 1 d . . . . .
H3 H 0.7787 0.8352 0.4535 0.053 Uiso 1 1 calc R U . . .
C2 C 0.74689(19) 0.6998(3) 0.46174(16) 0.0421(8) Uani 1 1 d . . . . .
H2 H 0.7386 0.7083 0.5005 0.051 Uiso 1 1 calc R U . . .
C53 C 0.6420(2) -0.1700(3) 0.57262(17) 0.0453(9) Uani 1 1 d . . . . .
H53 H 0.6615 -0.2320 0.5787 0.054 Uiso 1 1 calc R U . . .
C31 C 0.83786(18) 0.7313(3) 0.15993(17) 0.0377(7) Uani 1 1 d . . . . .
C60 C 0.43192(19) 0.2494(3) 0.59926(17) 0.0419(8) Uani 1 1 d . . . . .
H60 H 0.4134 0.3120 0.5953 0.050 Uiso 1 1 calc R U . . .
C15 C 0.66831(19) 0.3093(3) 0.22581(18) 0.0403(8) Uani 1 1 d . . . . .
H15 H 0.6441 0.2856 0.2525 0.048 Uiso 1 1 calc R U . . .
C13 C 0.7077(2) 0.2876(3) 0.13795(17) 0.0433(8) Uani 1 1 d . . . . .
H13 H 0.7120 0.2502 0.1043 0.052 Uiso 1 1 calc R U . . .
C14 C 0.6731(2) 0.2523(3) 0.17684(19) 0.0454(8) Uani 1 1 d . . . . .
H14 H 0.6531 0.1906 0.1705 0.054 Uiso 1 1 calc R U . . .
C32 C 0.85867(18) 0.7814(3) 0.12679(17) 0.0384(7) Uani 1 1 d . . . . .
C58 C 0.43525(19) 0.0922(3) 0.64062(16) 0.0421(8) Uani 1 1 d . . . . .
H58 H 0.4200 0.0470 0.6647 0.051 Uiso 1 1 calc R U . . .
C16 C 0.85949(19) 0.4066(3) 0.34860(17) 0.0451(9) Uani 1 1 d . . . . .
H16 H 0.8688 0.4571 0.3244 0.054 Uiso 1 1 calc DR U . . .
C59 C 0.4100(2) 0.1815(3) 0.63550(17) 0.0455(9) Uani 1 1 d . . . . .
H59 H 0.3775 0.1988 0.6561 0.055 Uiso 1 1 calc R U . . .
C46 C 0.90863(18) 0.8102(3) 0.04240(18) 0.0466(9) Uani 1 1 d . . . . .
C45 C 0.9191(2) 0.7116(4) 0.0354(2) 0.0540(10) Uani 1 1 d . . . . .
H45 H 0.9078 0.6671 0.0624 0.065 Uiso 1 1 calc R U . . .
F5 F 0.8456(3) 0.5109(3) 0.0668(3) 0.139(2) Uani 1 1 d . . . . .
C34 C 0.8669(2) 0.9446(3) 0.0920(2) 0.0530(11) Uani 1 1 d . . . . .
C19 C 0.8333(2) 0.2619(3) 0.4188(2) 0.0543(11) Uani 1 1 d . . . . .
H19 H 0.8232 0.2118 0.4428 0.065 Uiso 1 1 calc R U . . .
N8 N 0.6566(3) 0.1455(4) 0.3288(2) 0.0797(14) Uani 1 1 d . . . . .
C41 C 0.9258(2) 0.8774(4) 0.0009(2) 0.0623(14) Uani 1 1 d . . . . .
C35 C 0.8352(2) 0.9806(3) 0.1344(3) 0.0647(13) Uani 1 1 d . . . . .
H35 H 0.8208 0.9377 0.1604 0.078 Uiso 1 1 calc R U . . .
B2 B 0.6543(2) 0.8823(4) 0.2006(2) 0.0473(10) Uani 1 1 d . . . . .
C39 C 0.8860(2) 1.0089(4) 0.0506(3) 0.0666(15) Uani 1 1 d . . . . .
C17 C 0.9105(2) 0.3406(4) 0.3740(2) 0.0657(14) Uani 1 1 d . . . . .
H17 H 0.9544 0.3460 0.3677 0.079 Uiso 1 1 calc R U . . .
C40 C 0.9140(2) 0.9745(4) 0.0075(2) 0.0693(16) Uani 1 1 d . . . . .
H40 H 0.9261 1.0184 -0.0194 0.083 Uiso 1 1 calc R U . . .
C44 C 0.9451(2) 0.6808(5) -0.0095(2) 0.0696(14) Uani 1 1 d . . . . .
H44 H 0.9523 0.6148 -0.0141 0.084 Uiso 1 1 calc R U . . .
C68 C 0.6942(3) 0.0869(4) 0.3393(3) 0.0818(18) Uani 1 1 d . . . . .
C43 C 0.9621(3) 0.7493(6) -0.0506(3) 0.0794(18) Uani 1 1 d . . . . .
H43 H 0.9807 0.7275 -0.0819 0.095 Uiso 1 1 calc R U . . .
C38 C 0.8736(3) 1.1096(4) 0.0580(4) 0.088(2) Uani 1 1 d . . . . .
H38 H 0.8867 1.1545 0.0324 0.105 Uiso 1 1 calc R U . . .
C18 C 0.8969(2) 0.2667(5) 0.4087(2) 0.0735(16) Uani 1 1 d . . . . .
H18 H 0.9310 0.2195 0.4254 0.088 Uiso 1 1 calc R U . . .
C36 C 0.8247(3) 1.0764(4) 0.1393(4) 0.090(2) Uani 1 1 d . . . . .
H36 H 0.8044 1.0991 0.1692 0.108 Uiso 1 1 calc R U . . .
C42 C 0.9520(3) 0.8416(6) -0.0454(2) 0.0795(18) Uani 1 1 d . . . . .
H42 H 0.9628 0.8846 -0.0734 0.095 Uiso 1 1 calc R U . . .
N10 N 0.8818(4) 0.9160(5) 0.3165(3) 0.117(2) Uani 1 1 d . . . . .
C37 C 0.8440(3) 1.1410(5) 0.1001(4) 0.102(3) Uani 1 1 d . . . . .
H37 H 0.8361 1.2071 0.1033 0.123 Uiso 1 1 calc R U . . .
B1 B 0.8479(3) 0.4394(4) 0.0345(3) 0.0593(14) Uani 1 1 d . . . . .
N9 N 0.9700(7) 0.5890(16) 0.3022(4) 0.270(11) Uani 1 1 d . U . . .
C71 C 0.5866(9) 0.9781(8) 0.0232(4) 0.209(8) Uani 1 1 d . U . . .
N7 N 0.5000 1.0000 0.0000 0.208(7) Uiso 1 2 d S . P . .
F1 F 0.8943(6) 0.3898(10) 0.0934(5) 0.156(5) Uani 0.5 1 d . . P . .
C64 C 0.9732(7) 0.5470(13) 0.2716(18) 0.40(3) Uani 1 1 d . . . . .
C72 C 0.6289(7) 1.0273(11) 0.0594(7) 0.114(6) Uani 0.5 1 d . U P . .
H72A H 0.6308 1.0896 0.0407 0.171 Uiso 0.5 1 calc R U P . .
H72B H 0.6743 0.9967 0.0697 0.171 Uiso 0.5 1 calc R U P . .
H72C H 0.6158 1.0354 0.0974 0.171 Uiso 0.5 1 calc R U P . .
C66 C 0.9193(5) 0.9646(7) 0.3431(6) 0.144(4) Uani 1 1 d . . . . .
C65 C 0.9655(9) 1.0358(11) 0.3908(8) 0.215(6) Uiso 1 1 d . . . . .
H65A H 0.9826 1.0851 0.3686 0.323 Uiso 1 1 calc R U . . .
H65B H 1.0046 1.0017 0.4190 0.323 Uiso 1 1 calc R U . . .
H65C H 0.9382 1.0655 0.4148 0.323 Uiso 1 1 calc R U . . .
C67 C 0.7455(6) 0.0150(8) 0.3533(8) 0.271(11) Uani 1 1 d . . . . .
H67A H 0.7261 -0.0439 0.3318 0.407 Uiso 1 1 calc R U . . .
H67B H 0.7615 0.0037 0.3982 0.407 Uiso 1 1 calc R U . . .
H67C H 0.7845 0.0354 0.3396 0.407 Uiso 1 1 calc R U . . .
C63 C 0.9535(8) 0.4487(15) 0.2577(5) 0.273(12) Uani 1 1 d . . . . .
H63A H 0.9681 0.4276 0.2224 0.410 Uiso 1 1 calc R U . . .
H63B H 0.9033 0.4426 0.2473 0.410 Uiso 1 1 calc DR U . . .
H63C H 0.9759 0.4092 0.2940 0.410 Uiso 1 1 calc R U . . .
F4 F 0.8006(9) 0.4916(7) -0.0207(7) 0.196(7) Uani 0.5 1 d . . P . .

loop_
_atom_site_aniso_label
_atom_site_aniso_U_11
_atom_site_aniso_U_22
_atom_site_aniso_U_33
_atom_site_aniso_U_23
_atom_site_aniso_U_13
_atom_site_aniso_U_12
Co1 0.0235(2) 0.0366(3) 0.0233(2) 0.00566(15) 0.01026(16) -0.00028(15)
F7 0.0610(16) 0.0730(17) 0.0711(17) 0.0159(14) 0.0386(14) 0.0192(13)
F9 0.0431(13) 0.0617(16) 0.107(2) -0.0340(16) 0.0067(14) 0.0097(12)
F8 0.0480(15) 0.0657(18) 0.114(3) -0.0344(17) 0.0173(16) -0.0001(12)
N3 0.0308(13) 0.0394(15) 0.0305(13) 0.0076(11) 0.0147(11) 0.0022(11)
N4 0.0279(13) 0.0500(17) 0.0295(13) 0.0060(11) 0.0124(11) 0.0041(11)
N5 0.0263(12) 0.0348(14) 0.0239(11) 0.0048(10) 0.0113(10) 0.0007(10)
N1 0.0266(12) 0.0394(15) 0.0299(13) 0.0034(11) 0.0107(10) -0.0014(10)
N2 0.0260(12) 0.0362(14) 0.0244(12) 0.0049(10) 0.0107(10) -0.0001(10)
F2 0.110(2) 0.0632(17) 0.096(2) -0.0411(16) 0.071(2) -0.0393(16)
N6 0.0271(12) 0.0376(14) 0.0223(12) 0.0029(10) 0.0087(10) -0.0031(10)
F6 0.076(2) 0.138(3) 0.0653(18) 0.0317(19) 0.0378(16) 0.025(2)
C25 0.0254(14) 0.0339(15) 0.0254(13) 0.0019(11) 0.0115(11) -0.0025(11)
C6 0.0271(14) 0.0364(17) 0.0313(15) 0.0050(12) 0.0111(12) 0.0001(12)
F3 0.105(3) 0.113(3) 0.149(3) -0.074(3) 0.097(3) -0.051(2)
C49 0.0350(16) 0.0344(16) 0.0206(13) -0.0005(11) 0.0110(12) -0.0102(12)
C5 0.0248(14) 0.0408(17) 0.0325(15) 0.0032(12) 0.0105(12) -0.0021(12)
C26 0.0247(14) 0.0341(15) 0.0256(14) -0.0003(11) 0.0097(11) -0.0039(11)
C11 0.0250(14) 0.0383(17) 0.0251(14) 0.0074(11) 0.0089(11) 0.0032(11)
C29 0.048(2) 0.0376(18) 0.0265(15) 0.0005(12) 0.0066(14) 0.0068(14)
C50 0.0382(17) 0.0320(16) 0.0222(13) 0.0004(11) 0.0072(12) -0.0091(12)
C62 0.0332(15) 0.0390(17) 0.0203(13) -0.0019(11) 0.0098(12) -0.0125(12)
C8 0.0281(15) 0.0423(18) 0.0355(16) 0.0127(13) 0.0155(13) 0.0016(13)
C24 0.0292(15) 0.0362(16) 0.0302(15) 0.0020(12) 0.0149(12) -0.0052(12)
C57 0.0339(16) 0.0454(19) 0.0221(13) -0.0007(12) 0.0103(12) -0.0133(13)
C21 0.0303(15) 0.0419(18) 0.0302(15) 0.0096(13) 0.0142(13) 0.0031(13)
C7 0.0307(15) 0.0367(17) 0.0385(17) 0.0064(13) 0.0143(13) -0.0015(12)
C27 0.0273(15) 0.0424(18) 0.0343(16) -0.0016(13) 0.0118(13) -0.0021(13)
C48 0.0376(17) 0.0359(17) 0.0260(14) -0.0016(12) 0.0124(13) -0.0071(13)
C55 0.0417(18) 0.0379(17) 0.0206(13) 0.0011(12) 0.0056(12) -0.0114(14)
C54 0.057(2) 0.0348(18) 0.0268(15) 0.0029(13) 0.0029(15) -0.0070(15)
C23 0.0382(16) 0.0353(16) 0.0284(14) 0.0039(12) 0.0168(13) -0.0052(13)
C61 0.0352(16) 0.0374(17) 0.0311(15) -0.0043(12) 0.0127(13) -0.0095(13)
C56 0.0448(19) 0.0436(19) 0.0219(14) 0.0063(12) 0.0084(13) -0.0139(14)
C51 0.0398(18) 0.0390(17) 0.0240(14) -0.0026(12) 0.0094(13) -0.0071(13)
C10 0.0275(14) 0.0367(17) 0.0239(13) 0.0080(11) 0.0108(11) 0.0027(12)
C20 0.0338(16) 0.049(2) 0.0308(16) 0.0134(13) 0.0137(13) 0.0065(14)
C12 0.0365(17) 0.0465(19) 0.0262(15) 0.0055(13) 0.0119(13) 0.0061(14)
C30 0.0395(17) 0.0385(17) 0.0237(14) 0.0042(12) 0.0097(13) -0.0026(13)
C9 0.0310(15) 0.0417(17) 0.0284(15) 0.0095(12) 0.0144(13) 0.0027(13)
C4 0.0357(17) 0.0417(19) 0.0417(18) 0.0008(14) 0.0144(15) -0.0021(14)
C47 0.0383(17) 0.0385(17) 0.0308(15) 0.0030(13) 0.0166(13) -0.0070(13)
C1 0.0320(16) 0.054(2) 0.0294(15) 0.0063(14) 0.0132(13) 0.0048(14)
C22 0.0371(17) 0.0402(18) 0.0344(16) 0.0135(13) 0.0159(14) 0.0026(13)
C33 0.0296(16) 0.050(2) 0.0420(18) 0.0184(15) 0.0098(14) -0.0097(14)
C52 0.044(2) 0.046(2) 0.0319(17) -0.0072(14) 0.0084(15) 0.0000(15)
C28 0.0357(17) 0.0435(19) 0.0359(17) -0.0047(14) 0.0102(14) 0.0064(14)
C3 0.0387(18) 0.047(2) 0.045(2) -0.0080(16) 0.0112(16) 0.0036(15)
C2 0.0376(18) 0.059(2) 0.0300(16) -0.0034(15) 0.0114(14) 0.0071(16)
C53 0.057(2) 0.0348(18) 0.0349(18) -0.0029(14) 0.0009(16) 0.0004(16)
C31 0.0347(17) 0.0422(19) 0.0408(18) 0.0112(14) 0.0182(14) 0.0003(14)
C60 0.0400(19) 0.049(2) 0.0387(18) -0.0123(15) 0.0156(15) -0.0073(15)
C15 0.0375(18) 0.0412(19) 0.0451(19) 0.0057(15) 0.0172(15) -0.0066(14)
C13 0.045(2) 0.046(2) 0.0358(18) -0.0040(14) 0.0084(15) 0.0061(16)
C14 0.043(2) 0.041(2) 0.051(2) -0.0007(16) 0.0122(17) -0.0054(15)
C32 0.0322(16) 0.0448(19) 0.0394(18) 0.0129(14) 0.0127(14) -0.0035(14)
C58 0.0405(19) 0.060(2) 0.0298(16) -0.0025(15) 0.0169(14) -0.0168(16)
C16 0.0322(17) 0.071(3) 0.0378(18) 0.0092(17) 0.0187(15) 0.0037(16)
C59 0.0377(18) 0.068(3) 0.0367(18) -0.0115(17) 0.0201(15) -0.0138(17)
C46 0.0307(17) 0.069(3) 0.0401(19) 0.0154(17) 0.0110(15) -0.0141(16)
C45 0.038(2) 0.079(3) 0.049(2) 0.007(2) 0.0195(17) -0.0111(19)
F5 0.199(5) 0.089(3) 0.202(5) -0.090(3) 0.167(5) -0.082(3)
C34 0.0314(18) 0.056(2) 0.067(3) 0.030(2) 0.0077(18) -0.0105(16)
C19 0.047(2) 0.073(3) 0.047(2) 0.027(2) 0.0209(18) 0.026(2)
N8 0.094(4) 0.069(3) 0.062(3) -0.007(2) 0.003(2) -0.013(3)
C41 0.035(2) 0.106(4) 0.045(2) 0.028(2) 0.0115(17) -0.021(2)
C35 0.048(2) 0.050(3) 0.102(4) 0.015(2) 0.031(3) -0.0007(19)
B2 0.037(2) 0.056(3) 0.049(2) -0.0003(19) 0.0137(19) 0.0114(18)
C39 0.039(2) 0.071(3) 0.083(3) 0.045(3) 0.009(2) -0.016(2)
C17 0.0299(19) 0.122(4) 0.052(2) 0.026(3) 0.0213(18) 0.023(2)
C40 0.045(2) 0.085(4) 0.071(3) 0.047(3) 0.007(2) -0.024(2)
C44 0.047(2) 0.099(4) 0.068(3) -0.004(3) 0.026(2) -0.010(2)
C68 0.074(4) 0.052(3) 0.096(4) -0.018(3) -0.007(3) -0.002(3)
C43 0.051(3) 0.141(6) 0.057(3) 0.010(3) 0.032(2) -0.015(3)
C38 0.057(3) 0.062(3) 0.139(6) 0.059(4) 0.022(3) -0.010(2)
C18 0.047(2) 0.117(4) 0.061(3) 0.036(3) 0.025(2) 0.045(3)
C36 0.063(3) 0.060(3) 0.155(6) 0.021(4) 0.045(4) 0.005(2)
C42 0.057(3) 0.130(6) 0.054(3) 0.023(3) 0.022(2) -0.031(3)
N10 0.134(5) 0.125(5) 0.090(4) -0.021(4) 0.033(4) -0.082(5)
C37 0.059(3) 0.064(4) 0.189(8) 0.048(4) 0.046(4) 0.008(3)
B1 0.068(3) 0.051(3) 0.075(3) -0.025(2) 0.045(3) -0.020(2)
N9 0.146(9) 0.57(3) 0.075(5) -0.064(10) 0.001(5) 0.120(14)
C71 0.39(2) 0.150(8) 0.053(4) 0.015(4) 0.024(7) -0.169(11)
F1 0.122(8) 0.191(11) 0.127(8) 0.061(8) -0.005(6) -0.025(7)
C64 0.063(6) 0.154(12) 0.85(7) 0.20(2) -0.053(17) -0.027(8)
C72 0.095(9) 0.121(12) 0.097(10) 0.077(9) -0.014(8) -0.044(8)
C66 0.114(7) 0.105(6) 0.188(10) -0.027(7) 0.010(7) -0.029(5)
C67 0.169(10) 0.135(9) 0.351(19) -0.138(11) -0.154(12) 0.082(8)
C63 0.234(17) 0.47(3) 0.103(8) 0.000(13) 0.031(9) 0.24(2)
F4 0.307(19) 0.096(7) 0.211(13) 0.097(8) 0.118(13) 0.080(9)

loop_
_atom_type_symbol
_atom_type_description
_atom_type_scat_dispersion_real
_atom_type_scat_dispersion_imag
_atom_type_scat_source
C C 0.0033 0.0016 'International Tables Vol C Tables 4.2.6.8 and 6.1.1.4'
H H 0.0000 0.0000 'International Tables Vol C Tables 4.2.6.8 and 6.1.1.4'
B B 0.0013 0.0007 'International Tables Vol C Tables 4.2.6.8 and 6.1.1.4'
Co Co 0.3494 0.9721 'International Tables Vol C Tables 4.2.6.8 and 6.1.1.4'
F F 0.0171 0.0103 'International Tables Vol C Tables 4.2.6.8 and 6.1.1.4'
N N 0.0061 0.0033 'International Tables Vol C Tables 4.2.6.8 and 6.1.1.4'

loop_
_geom_angle_atom_site_label_1
_geom_angle_atom_site_label_2
_geom_angle_atom_site_label_3
_geom_angle
_geom_angle_site_symmetry_1
_geom_angle_site_symmetry_3
_geom_angle_publ_flag
N4 Co1 N3 87.69(11) . . ?
N4 Co1 N1 95.05(11) . . ?
N5 Co1 N3 99.52(11) . . ?
N5 Co1 N4 81.23(11) . . ?
N5 Co1 N1 101.00(11) . . ?
N5 Co1 N2 178.58(11) . . ?
N5 Co1 N6 80.97(11) . . ?
N1 Co1 N3 159.48(10) . . ?
N2 Co1 N3 79.63(11) . . ?
N2 Co1 N4 97.58(11) . . ?
N2 Co1 N1 79.84(11) . . ?
N2 Co1 N6 100.24(11) . . ?
N6 Co1 N3 96.92(10) . . ?
N6 Co1 N4 162.12(11) . . ?
N6 Co1 N1 86.67(11) . . ?
C11 N3 Co1 111.3(2) . . ?
C15 N3 Co1 128.7(2) . . ?
C15 N3 C11 119.1(3) . . ?
C20 N4 Co1 113.1(2) . . ?
C16 N4 Co1 128.0(3) . . ?
C16 N4 C20 118.8(3) . . ?
C25 N5 Co1 120.1(2) . . ?
C25 N5 C21 120.7(3) . . ?
C21 N5 Co1 119.1(2) . . ?
C5 N1 Co1 112.4(2) . . ?
C1 N1 Co1 128.4(2) . . ?
C1 N1 C5 118.2(3) . . ?
C6 N2 Co1 119.6(2) . . ?
C6 N2 C10 121.0(3) . . ?
C10 N2 Co1 119.4(2) . . ?
C26 N6 Co1 113.5(2) . . ?
C30 N6 Co1 128.5(2) . . ?
C30 N6 C26 117.8(3) . . ?
N5 C25 C26 112.4(2) . . ?
N5 C25 C24 121.4(3) . . ?
C24 C25 C26 126.1(3) . . ?
N2 C6 C5 114.0(3) . . ?
N2 C6 C7 120.9(3) . . ?
C7 C6 C5 125.1(3) . . ?
C50 C49 C62 121.3(3) . . ?
C50 C49 C48 119.3(3) . . ?
C62 C49 C48 119.4(3) . . ?
N1 C5 C6 113.3(3) . . ?
N1 C5 C4 122.1(3) . . ?
C4 C5 C6 124.6(3) . . ?
N6 C26 C25 112.9(3) . . ?
N6 C26 C27 122.3(3) . . ?
C27 C26 C25 124.6(3) . . ?
N3 C11 C10 114.4(3) . . ?
N3 C11 C12 121.3(3) . . ?
C12 C11 C10 124.3(3) . . ?
C30 C29 H29 120.3 . . ?
C30 C29 C28 119.3(3) . . ?
C28 C29 H29 120.3 . . ?
C49 C50 C55 119.0(3) . . ?
C49 C50 C51 122.9(3) . . ?
C51 C50 C55 118.1(3) . . ?
C49 C62 C57 118.6(3) . . ?
C61 C62 C49 122.7(3) . . ?
C61 C62 C57 118.7(3) . . ?
C7 C8 C9 119.6(3) . . ?
C7 C8 C31 120.9(3) . . ?
C9 C8 C31 119.4(3) . . ?
C25 C24 H24 121.0 . . ?
C25 C24 C23 118.0(3) . . ?
C23 C24 H24 121.0 . . ?
C56 C57 C62 119.5(3) . . ?
C56 C57 C58 122.2(3) . . ?
C58 C57 C62 118.4(3) . . ?
N5 C21 C20 112.6(3) . . ?
N5 C21 C22 120.9(3) . . ?
C22 C21 C20 126.5(3) . . ?
C6 C7 H7 120.6 . . ?
C8 C7 C6 118.9(3) . . ?
C8 C7 H7 120.6 . . ?
C26 C27 H27 120.6 . . ?
C26 C27 C28 118.9(3) . . ?
C28 C27 H27 120.6 . . ?
C47 C48 C49 177.9(4) . . ?
C54 C55 C50 119.0(3) . . ?
C56 C55 C50 119.0(3) . . ?
C56 C55 C54 122.1(3) . . ?
C55 C54 H54 119.5 . . ?
C53 C54 C55 121.0(3) . . ?
C53 C54 H54 119.5 . . ?
C24 C23 C47 121.2(3) . . ?
C24 C23 C22 120.0(3) . . ?
C22 C23 C47 118.9(3) . . ?
C62 C61 H61 119.8 . . ?
C60 C61 C62 120.5(3) . . ?
C60 C61 H61 119.8 . . ?
C57 C56 C55 122.5(3) . . ?
C57 C56 H56 118.8 . . ?
C55 C56 H56 118.8 . . ?
C50 C51 H51 119.5 . . ?
C52 C51 C50 120.9(3) . . ?
C52 C51 H51 119.5 . . ?
N2 C10 C11 114.3(3) . . ?
N2 C10 C9 120.6(3) . . ?
C9 C10 C11 125.1(3) . . ?
N4 C20 C21 113.7(3) . . ?
N4 C20 C19 121.9(3) . . ?
C19 C20 C21 124.4(3) . . ?
C11 C12 H12 120.5 . . ?
C13 C12 C11 119.0(3) . . ?
C13 C12 H12 120.5 . . ?
N6 C30 C29 122.6(3) . . ?
N6 C30 H30 118.7 . . ?
C29 C30 H30 118.7 . . ?
C8 C9 H9 120.5 . . ?
C10 C9 C8 119.0(3) . . ?
C10 C9 H9 120.5 . . ?
C5 C4 H4 120.5 . . ?
C5 C4 C3 119.0(3) . . ?
C3 C4 H4 120.5 . . ?
C48 C47 C23 175.9(4) . . ?
N1 C1 H1 118.7 . . ?
N1 C1 C2 122.6(3) . . ?
C2 C1 H1 118.7 . . ?
C21 C22 C23 118.9(3) . . ?
C21 C22 H22 120.6 . . ?
C23 C22 H22 120.6 . . ?
C46 C33 C32 119.9(4) . . ?
C46 C33 C34 121.8(3) . . ?
C34 C33 C32 118.2(4) . . ?
C51 C52 H52 119.5 . . ?
C51 C52 C53 121.0(4) . . ?
C53 C52 H52 119.5 . . ?
C29 C28 H28 120.5 . . ?
C27 C28 C29 118.9(3) . . ?
C27 C28 H28 120.5 . . ?
C4 C3 H3 120.5 . . ?
C4 C3 C2 119.0(4) . . ?
C2 C3 H3 120.5 . . ?
C1 C2 C3 119.0(3) . . ?
C1 C2 H2 120.5 . . ?
C3 C2 H2 120.5 . . ?
C54 C53 C52 120.1(4) . . ?
C54 C53 H53 120.0 . . ?
C52 C53 H53 120.0 . . ?
C32 C31 C8 177.8(4) . . ?
C61 C60 H60 119.4 . . ?
C61 C60 C59 121.1(4) . . ?
C59 C60 H60 119.4 . . ?
N3 C15 H15 118.7 . . ?
N3 C15 C14 122.6(3) . . ?
C14 C15 H15 118.7 . . ?
C12 C13 H13 120.2 . . ?
C14 C13 C12 119.7(3) . . ?
C14 C13 H13 120.2 . . ?
C15 C14 H14 120.8 . . ?
C13 C14 C15 118.4(3) . . ?
C13 C14 H14 120.8 . . ?
C31 C32 C33 175.9(4) . . ?
C57 C58 H58 119.3 . . ?
C59 C58 C57 121.5(3) . . ?
C59 C58 H58 119.3 . . ?
N4 C16 H16 119.0 . . ?
N4 C16 C17 122.0(4) . . ?
C17 C16 H16 119.0 . . ?
C60 C59 H59 120.1 . . ?
C58 C59 C60 119.8(3) . . ?
C58 C59 H59 120.1 . . ?
C33 C46 C45 122.4(3) . . ?
C33 C46 C41 118.2(4) . . ?
C45 C46 C41 119.4(4) . . ?
C46 C45 H45 119.9 . . ?
C44 C45 C46 120.2(4) . . ?
C44 C45 H45 119.9 . . ?
C33 C34 C39 118.1(5) . . ?
C35 C34 C33 122.5(3) . . ?
C35 C34 C39 119.4(5) . . ?
C20 C19 H19 120.7 . . ?
C20 C19 C18 118.6(4) . . ?
C18 C19 H19 120.7 . . ?
C40 C41 C46 118.9(4) . . ?
C40 C41 C42 122.9(5) . . ?
C42 C41 C46 118.2(5) . . ?
C34 C35 H35 119.2 . . ?
C36 C35 C34 121.6(5) . . ?
C36 C35 H35 119.2 . . ?
F7 B2 F9 109.4(4) . . ?
F7 B2 F8 109.9(4) . . ?
F8 B2 F9 107.7(3) . . ?
F6 B2 F7 108.6(3) . . ?
F6 B2 F9 109.3(4) . . ?
F6 B2 F8 111.9(4) . . ?
C34 C39 C38 116.4(6) . . ?
C40 C39 C34 120.0(5) . . ?
C40 C39 C38 123.6(4) . . ?
C16 C17 H17 120.4 . . ?
C16 C17 C18 119.1(4) . . ?
C18 C17 H17 120.4 . . ?
C41 C40 H40 118.5 . . ?
C39 C40 C41 123.0(4) . . ?
C39 C40 H40 118.5 . . ?
C45 C44 H44 120.2 . . ?
C45 C44 C43 119.6(6) . . ?
C43 C44 H44 120.2 . . ?
N8 C68 C67 176.9(9) . . ?
C44 C43 H43 119.4 . . ?
C42 C43 C44 121.2(5) . . ?
C42 C43 H43 119.4 . . ?
C39 C38 H38 119.0 . . ?
C37 C38 C39 122.1(5) . . ?
C37 C38 H38 119.0 . . ?
C19 C18 H18 120.3 . . ?
C17 C18 C19 119.4(4) . . ?
C17 C18 H18 120.3 . . ?
C35 C36 H36 120.0 . . ?
C35 C36 C37 120.1(7) . . ?
C37 C36 H36 120.0 . . ?
C41 C42 H42 119.3 . . ?
C43 C42 C41 121.4(5) . . ?
C43 C42 H42 119.3 . . ?
C38 C37 C36 120.4(6) . . ?
C38 C37 H37 119.8 . . ?
C36 C37 H37 119.8 . . ?
F2 B1 F1 87.5(6) . . ?
F2 B1 F4 92.6(7) . . ?
F3 B1 F2 117.8(4) . . ?
F3 B1 F1 97.4(7) . . ?
F3 B1 F4 85.7(7) . . ?
F5 B1 F2 117.9(4) . . ?
F5 B1 F3 124.0(4) . . ?
F5 B1 F1 88.9(7) . . ?
F5 B1 F4 87.9(7) . . ?
F4 B1 F1 176.4(9) . . ?
C72 C71 N7 124.0(16) . . ?
C71 N7 C71 180.0 . 3_675 ?
N9 C64 C63 134(4) . . ?
C71 C72 H72A 109.5 . . ?
C71 C72 H72B 109.5 . . ?
C71 C72 H72C 109.5 . . ?
H72A C72 H72B 109.5 . . ?
H72A C72 H72C 109.5 . . ?
H72B C72 H72C 109.5 . . ?
N10 C66 C65 168.8(14) . . ?
C66 C65 H65A 109.5 . . ?
C66 C65 H65B 109.5 . . ?
C66 C65 H65C 109.5 . . ?
H65A C65 H65B 109.5 . . ?
H65A C65 H65C 109.5 . . ?
H65B C65 H65C 109.5 . . ?
C68 C67 H67A 109.5 . . ?
C68 C67 H67B 109.5 . . ?
C68 C67 H67C 109.5 . . ?
H67A C67 H67B 109.5 . . ?
H67A C67 H67C 109.5 . . ?
H67B C67 H67C 109.5 . . ?
C64 C63 H63A 109.5 . . ?
C64 C63 H63B 109.5 . . ?
C64 C63 H63C 109.5 . . ?
H63A C63 H63B 109.5 . . ?
H63A C63 H63C 109.5 . . ?
H63B C63 H63C 109.5 . . ?

loop_
_geom_bond_atom_site_label_1
_geom_bond_atom_site_label_2
_geom_bond_distance
_geom_bond_site_symmetry_2
_geom_bond_publ_flag
Co1 N3 2.120(3) . ?
Co1 N4 2.014(3) . ?
Co1 N5 1.864(2) . ?
Co1 N1 2.104(3) . ?
Co1 N2 1.895(2) . ?
Co1 N6 2.014(3) . ?
F7 B2 1.380(5) . ?
F9 B2 1.383(5) . ?
F8 B2 1.380(6) . ?
N3 C11 1.354(4) . ?
N3 C15 1.328(5) . ?
N4 C20 1.354(4) . ?
N4 C16 1.341(4) . ?
N5 C25 1.345(4) . ?
N5 C21 1.350(4) . ?
N1 C5 1.353(4) . ?
N1 C1 1.341(4) . ?
N2 C6 1.347(4) . ?
N2 C10 1.353(4) . ?
F2 B1 1.339(5) . ?
N6 C26 1.372(4) . ?
N6 C30 1.342(4) . ?
F6 B2 1.376(6) . ?
C25 C26 1.471(4) . ?
C25 C24 1.390(4) . ?
C6 C5 1.483(4) . ?
C6 C7 1.393(4) . ?
F3 B1 1.286(6) . ?
C49 C50 1.406(5) . ?
C49 C62 1.418(4) . ?
C49 C48 1.423(4) . ?
C5 C4 1.379(5) . ?
C26 C27 1.376(4) . ?
C11 C10 1.457(5) . ?
C11 C12 1.393(5) . ?
C29 H29 0.9500 . ?
C29 C30 1.377(5) . ?
C29 C28 1.389(5) . ?
C50 C55 1.434(4) . ?
C50 C51 1.423(5) . ?
C62 C57 1.435(4) . ?
C62 C61 1.414(5) . ?
C8 C7 1.390(5) . ?
C8 C9 1.401(5) . ?
C8 C31 1.423(4) . ?
C24 H24 0.9500 . ?
C24 C23 1.395(5) . ?
C57 C56 1.380(5) . ?
C57 C58 1.424(5) . ?
C21 C20 1.462(5) . ?
C21 C22 1.381(4) . ?
C7 H7 0.9500 . ?
C27 H27 0.9500 . ?
C27 C28 1.387(5) . ?
C48 C47 1.201(4) . ?
C55 C54 1.426(5) . ?
C55 C56 1.399(5) . ?
C54 H54 0.9500 . ?
C54 C53 1.354(6) . ?
C23 C47 1.429(4) . ?
C23 C22 1.398(5) . ?
C61 H61 0.9500 . ?
C61 C60 1.361(5) . ?
C56 H56 0.9500 . ?
C51 H51 0.9500 . ?
C51 C52 1.358(5) . ?
C10 C9 1.389(4) . ?
C20 C19 1.381(5) . ?
C12 H12 0.9500 . ?
C12 C13 1.380(5) . ?
C30 H30 0.9500 . ?
C9 H9 0.9500 . ?
C4 H4 0.9500 . ?
C4 C3 1.381(5) . ?
C1 H1 0.9500 . ?
C1 C2 1.374(5) . ?
C22 H22 0.9500 . ?
C33 C32 1.428(4) . ?
C33 C46 1.410(6) . ?
C33 C34 1.424(6) . ?
C52 H52 0.9500 . ?
C52 C53 1.416(6) . ?
C28 H28 0.9500 . ?
C3 H3 0.9500 . ?
C3 C2 1.384(6) . ?
C2 H2 0.9500 . ?
C53 H53 0.9500 . ?
C31 C32 1.197(5) . ?
C60 H60 0.9500 . ?
C60 C59 1.418(5) . ?
C15 H15 0.9500 . ?
C15 C14 1.395(6) . ?
C13 H13 0.9500 . ?
C13 C14 1.378(6) . ?
C14 H14 0.9500 . ?
C58 H58 0.9500 . ?
C58 C59 1.348(6) . ?
C16 H16 0.9500 . ?
C16 C17 1.380(6) . ?
C59 H59 0.9500 . ?
C46 C45 1.418(7) . ?
C46 C41 1.449(5) . ?
C45 H45 0.9500 . ?
C45 C44 1.354(7) . ?
F5 B1 1.254(6) . ?
C34 C35 1.407(7) . ?
C34 C39 1.437(5) . ?
C19 H19 0.9500 . ?
C19 C18 1.384(6) . ?
N8 C68 1.100(7) . ?
C41 C40 1.401(8) . ?
C41 C42 1.406(8) . ?
C35 H35 0.9500 . ?
C35 C36 1.373(8) . ?
C39 C40 1.362(9) . ?
C39 C38 1.456(9) . ?
C17 H17 0.9500 . ?
C17 C18 1.380(7) . ?
C40 H40 0.9500 . ?
C44 H44 0.9500 . ?
C44 C43 1.452(8) . ?
C68 C67 1.418(10) . ?
C43 H43 0.9500 . ?
C43 C42 1.325(9) . ?
C38 H38 0.9500 . ?
C38 C37 1.347(11) . ?
C18 H18 0.9500 . ?
C36 H36 0.9500 . ?
C36 C37 1.407(9) . ?
C42 H42 0.9500 . ?
N10 C66 1.063(10) . ?
C37 H37 0.9500 . ?
B1 F1 1.542(12) . ?
B1 F4 1.512(14) . ?
N9 C64 0.93(4) . ?
C71 N7 1.705(18) . ?
C71 C72 1.206(16) . ?
N7 C71 1.705(18) 3_675 ?
C64 C63 1.45(3) . ?
C72 H72A 0.9800 . ?
C72 H72B 0.9800 . ?
C72 H72C 0.9800 . ?
C66 C65 1.557(17) . ?
C65 H65A 0.9800 . ?
C65 H65B 0.9800 . ?
C65 H65C 0.9800 . ?
C67 H67A 0.9800 . ?
C67 H67B 0.9800 . ?
C67 H67C 0.9800 . ?
C63 H63A 0.9800 . ?
C63 H63B 0.9800 . ?
C63 H63C 0.9800 . ?

loop_
_geom_torsion_atom_site_label_1
_geom_torsion_atom_site_label_2
_geom_torsion_atom_site_label_3
_geom_torsion_atom_site_label_4
_geom_torsion
_geom_torsion_site_symmetry_1
_geom_torsion_site_symmetry_2
_geom_torsion_site_symmetry_3
_geom_torsion_site_symmetry_4
_geom_torsion_publ_flag
Co1 N3 C11 C10 -10.5(3) . . . . ?
Co1 N3 C11 C12 168.6(2) . . . . ?
Co1 N3 C15 C14 -166.3(3) . . . . ?
Co1 N4 C20 C21 -5.9(4) . . . . ?
Co1 N4 C20 C19 172.0(3) . . . . ?
Co1 N4 C16 C17 -172.8(4) . . . . ?
Co1 N5 C25 C26 -1.1(4) . . . . ?
Co1 N5 C25 C24 -179.4(2) . . . . ?
Co1 N5 C21 C20 -3.0(4) . . . . ?
Co1 N5 C21 C22 177.0(3) . . . . ?
Co1 N1 C5 C6 -9.6(3) . . . . ?
Co1 N1 C5 C4 170.1(3) . . . . ?
Co1 N1 C1 C2 -166.6(3) . . . . ?
Co1 N2 C6 C5 0.8(4) . . . . ?
Co1 N2 C6 C7 -179.2(2) . . . . ?
Co1 N2 C10 C11 2.1(4) . . . . ?
Co1 N2 C10 C9 -178.6(2) . . . . ?
Co1 N6 C26 C25 0.8(3) . . . . ?
Co1 N6 C26 C27 178.1(2) . . . . ?
Co1 N6 C30 C29 -175.3(2) . . . . ?
N3 Co1 N5 C25 -94.4(2) . . . . ?
N3 Co1 N5 C21 86.1(3) . . . . ?
N3 Co1 N2 C6 175.3(2) . . . . ?
N3 Co1 N2 C10 -6.0(2) . . . . ?
N3 C11 C10 N2 6.3(4) . . . . ?
N3 C11 C10 C9 -173.1(3) . . . . ?
N3 C11 C12 C13 0.2(5) . . . . ?
N3 C15 C14 C13 -0.7(6) . . . . ?
N4 Co1 N5 C25 179.5(3) . . . . ?
N4 Co1 N5 C21 -0.1(2) . . . . ?
N4 Co1 N2 C6 -98.5(2) . . . . ?
N4 Co1 N2 C10 80.2(2) . . . . ?
N4 C20 C19 C18 2.3(7) . . . . ?
N4 C16 C17 C18 0.6(8) . . . . ?
N5 C25 C26 N6 0.1(4) . . . . ?
N5 C25 C26 C27 -177.2(3) . . . . ?
N5 C25 C24 C23 1.8(5) . . . . ?
N5 C21 C20 N4 5.9(5) . . . . ?
N5 C21 C20 C19 -172.0(4) . . . . ?
N5 C21 C22 C23 3.0(5) . . . . ?
N1 Co1 N5 C25 86.0(2) . . . . ?
N1 Co1 N5 C21 -93.6(3) . . . . ?
N1 Co1 N2 C6 -4.7(2) . . . . ?
N1 Co1 N2 C10 174.0(2) . . . . ?
N1 C5 C4 C3 -1.9(5) . . . . ?
N1 C1 C2 C3 -1.2(5) . . . . ?
N2 C6 C5 N1 6.3(4) . . . . ?
N2 C6 C5 C4 -173.5(3) . . . . ?
N2 C6 C7 C8 -2.0(5) . . . . ?
N2 C10 C9 C8 -2.3(5) . . . . ?
N6 Co1 N5 C25 1.2(2) . . . . ?
N6 Co1 N5 C21 -178.4(3) . . . . ?
N6 Co1 N2 C6 80.0(2) . . . . ?
N6 Co1 N2 C10 -101.3(2) . . . . ?
N6 C26 C27 C28 -2.0(5) . . . . ?
C25 N5 C21 C20 177.4(3) . . . . ?
C25 N5 C21 C22 -2.6(5) . . . . ?
C25 C26 C27 C28 175.0(3) . . . . ?
C25 C24 C23 C47 179.1(3) . . . . ?
C25 C24 C23 C22 -1.3(5) . . . . ?
C6 N2 C10 C11 -179.2(3) . . . . ?
C6 N2 C10 C9 0.1(4) . . . . ?
C6 C5 C4 C3 177.9(3) . . . . ?
C49 C50 C55 C54 179.7(3) . . . . ?
C49 C50 C55 C56 -0.9(4) . . . . ?
C49 C50 C51 C52 179.1(3) . . . . ?
C49 C62 C57 C56 -1.1(4) . . . . ?
C49 C62 C57 C58 178.6(3) . . . . ?
C49 C62 C61 C60 -179.0(3) . . . . ?
C5 N1 C1 C2 0.8(5) . . . . ?
C5 C6 C7 C8 178.0(3) . . . . ?
C5 C4 C3 C2 1.4(5) . . . . ?
C26 N6 C30 C29 -0.7(5) . . . . ?
C26 C25 C24 C23 -176.3(3) . . . . ?
C26 C27 C28 C29 -0.7(5) . . . . ?
C11 N3 C15 C14 1.4(5) . . . . ?
C11 C10 C9 C8 176.9(3) . . . . ?
C11 C12 C13 C14 0.5(5) . . . . ?
C50 C49 C62 C57 -2.2(4) . . . . ?
C50 C49 C62 C61 177.1(3) . . . . ?
C50 C55 C54 C53 1.1(5) . . . . ?
C50 C55 C56 C57 -2.5(5) . . . . ?
C50 C51 C52 C53 1.4(5) . . . . ?
C62 C49 C50 C55 3.2(4) . . . . ?
C62 C49 C50 C51 -177.1(3) . . . . ?
C62 C57 C56 C55 3.5(5) . . . . ?
C62 C57 C58 C59 0.2(5) . . . . ?
C62 C61 C60 C59 0.5(5) . . . . ?
C24 C25 C26 N6 178.4(3) . . . . ?
C24 C25 C26 C27 1.1(5) . . . . ?
C24 C23 C22 C21 -1.0(5) . . . . ?
C57 C62 C61 C60 0.3(5) . . . . ?
C57 C58 C59 C60 0.6(5) . . . . ?
C21 N5 C25 C26 178.5(3) . . . . ?
C21 N5 C25 C24 0.1(5) . . . . ?
C21 C20 C19 C18 180.0(5) . . . . ?
C7 C6 C5 N1 -173.7(3) . . . . ?
C7 C6 C5 C4 6.6(5) . . . . ?
C7 C8 C9 C10 2.4(5) . . . . ?
C48 C49 C50 C55 -176.5(3) . . . . ?
C48 C49 C50 C51 3.2(5) . . . . ?
C48 C49 C62 C57 177.5(3) . . . . ?
C48 C49 C62 C61 -3.2(5) . . . . ?
C55 C50 C51 C52 -1.2(5) . . . . ?
C55 C54 C53 C52 -0.9(5) . . . . ?
C54 C55 C56 C57 176.9(3) . . . . ?
C61 C62 C57 C56 179.6(3) . . . . ?
C61 C62 C57 C58 -0.7(4) . . . . ?
C61 C60 C59 C58 -1.0(5) . . . . ?
C56 C57 C58 C59 180.0(3) . . . . ?
C56 C55 C54 C53 -178.3(3) . . . . ?
C51 C50 C55 C54 0.0(4) . . . . ?
C51 C50 C55 C56 179.4(3) . . . . ?
C51 C52 C53 C54 -0.3(5) . . . . ?
C10 N2 C6 C5 -177.9(3) . . . . ?
C10 N2 C6 C7 2.1(5) . . . . ?
C10 C11 C12 C13 179.1(3) . . . . ?
C20 N4 C16 C17 2.1(6) . . . . ?
C20 C21 C22 C23 -177.0(3) . . . . ?
C20 C19 C18 C17 0.5(8) . . . . ?
C12 C11 C10 N2 -172.8(3) . . . . ?
C12 C11 C10 C9 7.9(5) . . . . ?
C12 C13 C14 C15 -0.3(6) . . . . ?
C30 N6 C26 C25 -174.6(3) . . . . ?
C30 N6 C26 C27 2.7(5) . . . . ?
C30 C29 C28 C27 2.6(5) . . . . ?
C9 C8 C7 C6 -0.3(5) . . . . ?
C4 C3 C2 C1 0.1(5) . . . . ?
C47 C23 C22 C21 178.6(3) . . . . ?
C1 N1 C5 C6 -179.0(3) . . . . ?
C1 N1 C5 C4 0.8(5) . . . . ?
C22 C21 C20 N4 -174.1(3) . . . . ?
C22 C21 C20 C19 8.0(6) . . . . ?
C33 C46 C45 C44 177.7(4) . . . . ?
C33 C46 C41 C40 1.2(6) . . . . ?
C33 C46 C41 C42 -177.2(4) . . . . ?
C33 C34 C35 C36 178.8(5) . . . . ?
C33 C34 C39 C40 1.2(6) . . . . ?
C33 C34 C39 C38 -178.9(4) . . . . ?
C28 C29 C30 N6 -2.0(5) . . . . ?
C31 C8 C7 C6 178.7(3) . . . . ?
C31 C8 C9 C10 -176.6(3) . . . . ?
C15 N3 C11 C10 179.8(3) . . . . ?
C15 N3 C11 C12 -1.1(5) . . . . ?
C32 C33 C46 C45 -0.5(5) . . . . ?
C32 C33 C46 C41 177.0(3) . . . . ?
C32 C33 C34 C35 0.1(6) . . . . ?
C32 C33 C34 C39 -178.3(3) . . . . ?
C58 C57 C56 C55 -176.3(3) . . . . ?
C16 N4 C20 C21 178.5(3) . . . . ?
C16 N4 C20 C19 -3.6(6) . . . . ?
C16 C17 C18 C19 -1.9(9) . . . . ?
C46 C33 C34 C35 177.3(4) . . . . ?
C46 C33 C34 C39 -1.0(6) . . . . ?
C46 C45 C44 C43 -0.2(7) . . . . ?
C46 C41 C40 C39 -1.1(7) . . . . ?
C46 C41 C42 C43 -1.1(7) . . . . ?
C45 C46 C41 C40 178.8(4) . . . . ?
C45 C46 C41 C42 0.4(6) . . . . ?
C45 C44 C43 C42 -0.5(8) . . . . ?
C34 C33 C46 C45 -177.7(4) . . . . ?
C34 C33 C46 C41 -0.2(5) . . . . ?
C34 C35 C36 C37 1.8(9) . . . . ?
C34 C39 C40 C41 -0.2(7) . . . . ?
C34 C39 C38 C37 -1.8(8) . . . . ?
C41 C46 C45 C44 0.2(6) . . . . ?
C35 C34 C39 C40 -177.2(4) . . . . ?
C35 C34 C39 C38 2.7(6) . . . . ?
C35 C36 C37 C38 -0.8(10) . . . . ?
C39 C34 C35 C36 -2.8(8) . . . . ?
C39 C38 C37 C36 0.8(10) . . . . ?
C40 C41 C42 C43 -179.4(5) . . . . ?
C40 C39 C38 C37 178.1(6) . . . . ?
C44 C43 C42 C41 1.1(8) . . . . ?
C38 C39 C40 C41 179.9(5) . . . . ?
C42 C41 C40 C39 177.3(4) . . . . ?
